data_4074519
loop_
_publ_author_name
'Filipuzzi, Serena'
'Pregosin, Paul S.'
'Albinati, Alberto'
'Rizzato, Silvia'

_publ_section_title
;
 Palladium-Allyl Phosphoramidite Complexes:&#x00A0; Solid-State Structures
 and Solution Dynamics
;
_journal_issue 25
_journal_name_full Organometallics
_journal_page_first 5955
_journal_paper_doi 10.1021/om060726p
_journal_volume 25
_journal_year 2006
_chemical_formula_sum 'C80 H76 Cl2 N2 O12 P2 Pd2'
_chemical_formula_weight 1603.07
_chemical_name_common '[PdCl(2-methallyl)(phosphoramidite)]'
_space_group_IT_number 1
_symmetry_space_group_name_Hall 'P 1'
_symmetry_space_group_name_H-M 'P 1'
_atom_sites_solution_hydrogens geom
_atom_sites_solution_primary direct
_atom_sites_solution_secondary difmap
_audit_creation_method SHELXL-97
_cell_angle_alpha 85.181(8)
_cell_angle_beta 89.777(8)
_cell_angle_gamma 77.530(8)
_cell_formula_units_Z 2
_cell_length_a 9.710(3)
_cell_length_b 13.593(4)
_cell_length_c 15.154(5)
_cell_measurement_reflns_used 2177
_cell_measurement_temperature 293(2)
_cell_measurement_theta_max 20.37
_cell_measurement_theta_min 2.15
_cell_volume 1945.8(11)
_computing_cell_refinement 'SAINTPLUS  (Bruker AXS, 1999)'
_computing_data_collection 'SMART      (Bruker AXS, 2001)'
_computing_data_reduction 'SAINTPLUS  (Bruker AXS, 1999)'
_computing_molecular_graphics 'ORTEP for Windows v1.074 (L.J. Farrugia 1997)'
_computing_publication_material 'WinGX v1.64.05(L.J. Farrugia,J. Appl. Cryst.,1999,32, 837)'
_computing_structure_refinement 'SHELXL-97 (Sheldrick, 1997)'
_computing_structure_solution 'SHELXS-97 (Sheldrick, 1990)'
_diffrn_ambient_temperature 293(2)
_diffrn_measured_fraction_theta_full 0.992
_diffrn_measured_fraction_theta_max 0.992
_diffrn_measurement_device_type 'Bruker SMART CCD'
_diffrn_measurement_method 'phi and omega scans'
_diffrn_radiation_monochromator graphite
_diffrn_radiation_source 'fine-focus sealed tube'
_diffrn_radiation_type MoK\a
_diffrn_radiation_wavelength 0.71073
_diffrn_reflns_av_R_equivalents 0.0558
_diffrn_reflns_av_sigmaI/netI 0.1419
_diffrn_reflns_limit_h_max 11
_diffrn_reflns_limit_h_min -11
_diffrn_reflns_limit_k_max 16
_diffrn_reflns_limit_k_min -16
_diffrn_reflns_limit_l_max 17
_diffrn_reflns_limit_l_min -18
_diffrn_reflns_number 16316
_diffrn_reflns_theta_full 25.16
_diffrn_reflns_theta_max 25.16
_diffrn_reflns_theta_min 1.96
_exptl_absorpt_coefficient_mu 0.632
_exptl_absorpt_correction_T_max 1.0000
_exptl_absorpt_correction_T_min 0.4625
_exptl_absorpt_correction_type 'empirical, multiscan'
_exptl_absorpt_process_details 'Sadabs 2.01 (Bruker AXS, 1999)'
_exptl_crystal_colour colourless
_exptl_crystal_density_diffrn 1.368
_exptl_crystal_density_meas ?
_exptl_crystal_density_method 'not measured'
_exptl_crystal_description prismatic
_exptl_crystal_F_000 822
_exptl_crystal_size_max 0.4
_exptl_crystal_size_mid 0.2
_exptl_crystal_size_min 0.1
_refine_diff_density_max 1.832
_refine_diff_density_min -1.396
_refine_diff_density_rms 0.195
_refine_ls_abs_structure_details 'Flack H D (1983), Acta Cryst. A39, 876-881'
_refine_ls_abs_structure_Flack 0.03(4)
_refine_ls_extinction_method none
_refine_ls_goodness_of_fit_ref 1.046
_refine_ls_hydrogen_treatment riding
_refine_ls_matrix_type full
_refine_ls_number_parameters 496
_refine_ls_number_reflns 13490
_refine_ls_number_restraints 2
_refine_ls_restrained_S_all 1.045
_refine_ls_R_factor_all 0.1182
_refine_ls_R_factor_gt 0.0913
_refine_ls_shift/su_max 0.091
_refine_ls_shift/su_mean 0.106
_refine_ls_structure_factor_coef Fsqd
_refine_ls_weighting_details 'calc w=1/[\s^2^(Fo^2^)+(0.1380P)^2^+0.0000P] where P=(Fo^2^+2Fc^2^)/3'
_refine_ls_weighting_scheme calc
_refine_ls_wR_factor_gt 0.2219
_refine_ls_wR_factor_ref 0.2406
_reflns_number_gt 10212
_reflns_number_total 13490
_reflns_threshold_expression >2sigma(I)
_cod_data_source_file om060726psi20060809_103629.cif
_cod_data_source_block preg109
_cod_depositor_comments
;
The following automatic conversions were performed:

'_exptl_crystal_density_meas' value 'not measured' was changed to '?'
- the value is perceived as not measured.

Automatic conversion script
Id: cif_fix_values 3008 2015-01-20 13:52:24Z robertas 
;
_cod_database_code 4074519
_compound_number 4

loop_
_symmetry_equiv_pos_as_xyz
'x, y, z'

loop_
_atom_site_label
_atom_site_type_symbol
_atom_site_fract_x
_atom_site_fract_y
_atom_site_fract_z
_atom_site_U_iso_or_equiv
_atom_site_adp_type
_atom_site_occupancy
_atom_site_symmetry_multiplicity
_atom_site_calc_flag
_atom_site_refinement_flags
Pd1 Pd 0.01242(7) 0.22353(6) 0.06092(5) 0.0237(2) Uani 1 1 d .
Cl1 Cl -0.2243(3) 0.2593(2) 0.11339(19) 0.0293(7) Uani 1 1 d .
C1L C -0.0205(16) 0.1053(11) -0.0202(10) 0.042(3) Uani 1 1 d .
H1L1 H 0.0125 0.0361 0.0046 0.050 Uiso 1 1 calc R
H1L2 H -0.1106 0.1169 -0.0511 0.050 Uiso 1 1 calc R
C2L C 0.0815(17) 0.1534(10) -0.0593(9) 0.039(3) Uani 1 1 d .
C3L C 0.1965(14) 0.1609(10) -0.0054(8) 0.035(3) Uani 1 1 d .
H3L1 H 0.2532 0.2077 -0.0281 0.042 Uiso 1 1 calc R
H3L2 H 0.2522 0.0977 0.0217 0.042 Uiso 1 1 calc R
C4L C 0.0525(15) 0.2156(14) -0.1484(9) 0.050(4) Uani 1 1 d .
H4L1 H -0.0111 0.1887 -0.1829 0.069 Uiso 1 1 calc R
H4L2 H 0.1394 0.2127 -0.1794 0.069 Uiso 1 1 calc R
H4L3 H 0.0109 0.2846 -0.1389 0.069 Uiso 1 1 calc R
P1 P 0.1073(3) 0.3376(2) 0.12640(18) 0.0211(6) Uani 1 1 d U
O1 O 0.0044(7) 0.4499(6) 0.1244(5) 0.0233(17) Uani 1 1 d U
O2 O 0.2404(7) 0.3644(5) 0.0686(5) 0.0225(16) Uani 1 1 d U
C1 C 0.0441(11) 0.5338(8) -0.0166(7) 0.023(2) Uiso 1 1 d .
C2 C -0.0465(12) 0.4906(8) 0.0424(7) 0.018(2) Uiso 1 1 d .
C3 C -0.1809(12) 0.4854(9) 0.0145(8) 0.026(2) Uiso 1 1 d .
H3 H -0.2366 0.4535 0.0523 0.031 Uiso 1 1 calc R
C4 C -0.2318(14) 0.5252(9) -0.0659(8) 0.031(3) Uiso 1 1 d .
H4 H -0.3250 0.5268 -0.0810 0.038 Uiso 1 1 calc R
C5 C -0.1943(14) 0.5991(9) -0.2175(8) 0.034(3) Uiso 1 1 d .
H5 H -0.2848 0.5955 -0.2347 0.041 Uiso 1 1 calc R
C6 C -0.1062(17) 0.6369(12) -0.2766(11) 0.037(4) Uiso 1 1 d .
H6 H -0.1406 0.6650 -0.3323 0.045 Uiso 1 1 calc R
C7 C 0.0379(14) 0.6333(10) -0.2530(9) 0.034(3) Uiso 1 1 d .
H7 H 0.0989 0.6529 -0.2950 0.041 Uiso 1 1 calc R
C8 C 0.0839(14) 0.6017(9) -0.1704(8) 0.033(3) Uiso 1 1 d .
H8 H 0.1765 0.6024 -0.1556 0.040 Uiso 1 1 calc R
C9 C -0.0030(12) 0.5666(8) -0.1033(8) 0.022(2) Uiso 1 1 d .
C10 C -0.1430(13) 0.5651(9) -0.1283(8) 0.027(3) Uiso 1 1 d .
C1' C 0.1826(12) 0.5421(9) 0.0180(8) 0.025(3) Uiso 1 1 d .
C2' C 0.2755(12) 0.4594(8) 0.0579(7) 0.024(2) Uiso 1 1 d .
C3' C 0.4136(13) 0.4646(9) 0.0836(8) 0.028(3) Uiso 1 1 d .
H3' H 0.4766 0.4071 0.1075 0.033 Uiso 1 1 calc R
C4' C 0.4521(13) 0.5539(9) 0.0731(8) 0.031(3) Uiso 1 1 d .
H4' H 0.5432 0.5567 0.0896 0.037 Uiso 1 1 calc R
C5' C 0.4056(16) 0.7379(10) 0.0325(9) 0.039(3) Uiso 1 1 d .
H5' H 0.4955 0.7418 0.0505 0.047 Uiso 1 1 calc R
C6' C 0.3106(17) 0.8226(12) -0.0003(11) 0.046(4) Uiso 1 1 d .
H6' H 0.3391 0.8838 -0.0075 0.055 Uiso 1 1 calc R
C7' C 0.1760(15) 0.8203(11) -0.0227(9) 0.038(3) Uiso 1 1 d .
H7' H 0.1139 0.8801 -0.0429 0.046 Uiso 1 1 calc R
C8' C 0.1299(14) 0.7310(9) -0.0161(8) 0.029(3) Uiso 1 1 d .
H8' H 0.0366 0.7317 -0.0302 0.035 Uiso 1 1 calc R
C9' C 0.2231(13) 0.6380(9) 0.0119(8) 0.027(3) Uiso 1 1 d .
C11 C 0.3626(15) 0.6416(10) 0.0387(9) 0.033(3) Uiso 1 1 d .
N1 N 0.1631(10) 0.3148(7) 0.2292(6) 0.023(2) Uani 1 1 d U
H1 H 0.2446 0.2718 0.2159 0.028 Uiso 1 1 calc R
C12 C 0.1121(12) 0.2358(8) 0.2904(7) 0.022(2) Uiso 1 1 d .
H12 H 0.1734 0.2249 0.3431 0.026 Uiso 1 1 calc R
C13 C 0.1366(12) 0.1355(9) 0.2511(8) 0.025(3) Uiso 1 1 d .
C14 C 0.0251(14) 0.0844(9) 0.2440(8) 0.027(3) Uiso 1 1 d .
H14 H -0.0654 0.1156 0.2598 0.032 Uiso 1 1 calc R
C15 C 0.0481(16) -0.0103(10) 0.2141(9) 0.037(3) Uiso 1 1 d .
H15 H -0.0256 -0.0437 0.2111 0.044 Uiso 1 1 calc R
C16 C 0.1845(15) -0.0562(11) 0.1882(9) 0.039(3) Uiso 1 1 d .
H16 H 0.2007 -0.1187 0.1648 0.047 Uiso 1 1 calc R
C17 C 0.2935(16) -0.0081(10) 0.1977(9) 0.037(3) Uiso 1 1 d .
H17 H 0.3849 -0.0400 0.1841 0.045 Uiso 1 1 calc R
C18 C 0.2687(13) 0.0865(9) 0.2271(8) 0.030(3) Uiso 1 1 d .
H18 H 0.3435 0.1187 0.2310 0.036 Uiso 1 1 calc R
C19 C -0.0349(13) 0.2746(9) 0.3226(8) 0.028(2) Uiso 1 1 d .
H19A H -0.0410 0.3395 0.3446 0.039 Uiso 1 1 calc R
H19B H -0.0564 0.2281 0.3692 0.039 Uiso 1 1 calc R
H19C H -0.1012 0.2808 0.2745 0.039 Uiso 1 1 calc R
C20 C 0.2363(12) 0.3846(8) 0.2721(7) 0.022(2) Uiso 1 1 d .
H20 H 0.2726 0.4238 0.2237 0.026 Uiso 1 1 calc R
C21 C 0.3665(12) 0.3216(8) 0.3235(7) 0.022(2) Uiso 1 1 d .
C22 C 0.4772(13) 0.2660(9) 0.2787(8) 0.026(3) Uiso 1 1 d .
H22 H 0.4691 0.2643 0.2178 0.031 Uiso 1 1 calc R
C23 C 0.5961(12) 0.2145(9) 0.3207(8) 0.028(2) Uiso 1 1 d .
H23 H 0.6685 0.1767 0.2895 0.034 Uiso 1 1 calc R
C24 C 0.6092(13) 0.2187(9) 0.4133(8) 0.028(3) Uiso 1 1 d .
H24 H 0.6920 0.1857 0.4431 0.034 Uiso 1 1 calc R
C25 C 0.5046(15) 0.2691(11) 0.4565(10) 0.035(3) Uiso 1 1 d .
H25 H 0.5124 0.2686 0.5177 0.042 Uiso 1 1 calc R
C26 C 0.3824(12) 0.3234(8) 0.4140(8) 0.023(2) Uiso 1 1 d .
H26 H 0.3111 0.3609 0.4462 0.027 Uiso 1 1 calc R
C27 C 0.1404(13) 0.4620(9) 0.3258(8) 0.029(3) Uiso 1 1 d .
H27A H 0.0561 0.4919 0.2921 0.041 Uiso 1 1 calc R
H27B H 0.1890 0.5137 0.3386 0.041 Uiso 1 1 calc R
H27C H 0.1162 0.4287 0.3802 0.041 Uiso 1 1 calc R
Pd1B Pd 0.35751(7) 0.73163(6) 0.57356(5) 0.0248(3) Uani 1 1 d .
Cl1B Cl 0.1456(3) 0.6911(2) 0.52194(19) 0.0346(7) Uani 1 1 d .
C1LB C 0.2570(15) 0.8468(10) 0.6602(9) 0.038(3) Uani 1 1 d U
H1L3 H 0.2472 0.9167 0.6370 0.045 Uiso 1 1 calc R
H1L4 H 0.1751 0.8340 0.6922 0.045 Uiso 1 1 calc R
C2LB C 0.3846(14) 0.7997(10) 0.6952(8) 0.028(3) Uani 1 1 d U
C3LB C 0.5039(13) 0.7959(10) 0.6371(8) 0.031(3) Uani 1 1 d U
H3L3 H 0.5911 0.7501 0.6574 0.038 Uiso 1 1 calc R
H3L4 H 0.5178 0.8604 0.6104 0.038 Uiso 1 1 calc R
C4LB C 0.4001(16) 0.7334(10) 0.7812(9) 0.042(3) Uiso 1 1 d .
H4L4 H 0.4243 0.7702 0.8281 0.059 Uiso 1 1 calc R
H4L5 H 0.4732 0.6742 0.7759 0.059 Uiso 1 1 calc R
H4L6 H 0.3126 0.7137 0.7945 0.059 Uiso 1 1 calc R
P1B P 0.5231(3) 0.6192(2) 0.50691(18) 0.0201(6) Uani 1 1 d U
O1B O 0.4902(8) 0.5071(6) 0.5082(5) 0.0219(17) Uani 1 1 d U
O2B O 0.6718(8) 0.5913(6) 0.5631(5) 0.0281(18) Uani 1 1 d U
C1B C 0.5820(11) 0.4206(8) 0.6450(7) 0.019(2) Uiso 1 1 d .
C2B C 0.4716(12) 0.4631(8) 0.5959(7) 0.021(2) Uiso 1 1 d .
C3B C 0.3294(13) 0.4665(9) 0.6202(8) 0.026(3) Uiso 1 1 d .
H3B H 0.2554 0.4950 0.5810 0.032 Uiso 1 1 calc R
C4B C 0.3047(14) 0.4264(10) 0.7032(9) 0.034(3) Uiso 1 1 d .
H4B H 0.2130 0.4252 0.7203 0.041 Uiso 1 1 calc R
C5B C 0.3926(15) 0.3528(10) 0.8508(9) 0.036(3) Uiso 1 1 d .
H5B H 0.3006 0.3549 0.8691 0.043 Uiso 1 1 calc R
C6B C 0.4965(15) 0.3177(11) 0.9079(10) 0.034(3) Uiso 1 1 d .
H6B H 0.4766 0.2954 0.9652 0.040 Uiso 1 1 calc R
C7B C 0.6380(14) 0.3135(10) 0.8835(9) 0.034(3) Uiso 1 1 d .
H7B H 0.7117 0.2878 0.9237 0.041 Uiso 1 1 calc R
C8B C 0.6636(14) 0.3484(9) 0.7986(8) 0.031(3) Uiso 1 1 d .
H8B H 0.7559 0.3481 0.7819 0.037 Uiso 1 1 calc R
C9B C 0.5560(14) 0.3835(9) 0.7379(9) 0.030(3) Uiso 1 1 d .
C10B C 0.4159(14) 0.3879(9) 0.7612(8) 0.030(3) Uiso 1 1 d .
C1'B C 0.7253(12) 0.4144(9) 0.6100(8) 0.025(2) Uiso 1 1 d .
C2'B C 0.7655(11) 0.4979(8) 0.5737(7) 0.023(2) Uiso 1 1 d .
C3'B C 0.9054(14) 0.4985(10) 0.5466(8) 0.034(3) Uiso 1 1 d .
H3'B H 0.9288 0.5583 0.5237 0.041 Uiso 1 1 calc R
C4'B C 1.0061(14) 0.4099(9) 0.5547(8) 0.035(3) Uiso 1 1 d .
H4'B H 1.0989 0.4106 0.5397 0.042 Uiso 1 1 calc R
C5'B C 1.0662(17) 0.2264(11) 0.5875(10) 0.051(4) Uiso 1 1 d .
H5'B H 1.1584 0.2255 0.5702 0.062 Uiso 1 1 calc R
C6'B C 1.0308(18) 0.1385(12) 0.6138(11) 0.048(4) Uiso 1 1 d .
H6'B H 1.0989 0.0787 0.6144 0.058 Uiso 1 1 calc R
C7'B C 0.8925(19) 0.1349(13) 0.6406(12) 0.060(4) Uiso 1 1 d .
H7'B H 0.8696 0.0734 0.6589 0.072 Uiso 1 1 calc R
C8'B C 0.7889(14) 0.2262(9) 0.6393(8) 0.032(3) Uiso 1 1 d .
H8'B H 0.6971 0.2249 0.6563 0.039 Uiso 1 1 calc R
C9'B C 0.8252(13) 0.3187(9) 0.6122(8) 0.031(3) Uiso 1 1 d .
C11B C 0.9705(15) 0.3183(10) 0.5852(9) 0.032(3) Uiso 1 1 d .
N1B N 0.5635(9) 0.6448(7) 0.4035(5) 0.0169(19) Uani 1 1 d U
H1B H 0.6204 0.6868 0.4167 0.020 Uiso 1 1 calc R
C12B C 0.4682(12) 0.7218(8) 0.3452(7) 0.022(2) Uiso 1 1 d .
H12B H 0.5213 0.7308 0.2911 0.027 Uiso 1 1 calc R
C13B C 0.4358(13) 0.8236(9) 0.3825(8) 0.027(3) Uiso 1 1 d .
C14B C 0.5465(14) 0.8748(10) 0.3954(8) 0.033(3) Uiso 1 1 d .
H14B H 0.6382 0.8434 0.3821 0.040 Uiso 1 1 calc R
C15B C 0.5225(16) 0.9700(11) 0.4272(9) 0.043(3) Uiso 1 1 d .
H15B H 0.5979 1.0008 0.4345 0.051 Uiso 1 1 calc R
C16B C 0.3893(15) 1.0188(11) 0.4478(9) 0.037(3) Uiso 1 1 d .
H16B H 0.3751 1.0821 0.4697 0.044 Uiso 1 1 calc R
C17B C 0.2721(15) 0.9732(10) 0.4357(9) 0.034(3) Uiso 1 1 d .
H17B H 0.1807 1.0062 0.4481 0.040 Uiso 1 1 calc R
C18B C 0.3001(14) 0.8768(9) 0.4045(8) 0.031(3) Uiso 1 1 d .
H18B H 0.2246 0.8460 0.3978 0.037 Uiso 1 1 calc R
C19B C 0.3358(14) 0.6893(10) 0.3156(8) 0.034(3) Uiso 1 1 d .
H19D H 0.3617 0.6232 0.2945 0.048 Uiso 1 1 calc R
H19E H 0.2890 0.7366 0.2689 0.048 Uiso 1 1 calc R
H19F H 0.2734 0.6875 0.3647 0.048 Uiso 1 1 calc R
C20B C 0.6783(12) 0.5722(8) 0.3598(7) 0.021(2) Uiso 1 1 d .
H20B H 0.7375 0.5313 0.4075 0.025 Uiso 1 1 calc R
C21B C 0.7703(12) 0.6338(9) 0.3084(7) 0.024(2) Uiso 1 1 d .
C22B C 0.8515(12) 0.6850(8) 0.3495(8) 0.022(3) Uiso 1 1 d .
H22B H 0.8460 0.6853 0.4108 0.027 Uiso 1 1 calc R
C23B C 0.9441(13) 0.7382(9) 0.3052(8) 0.028(3) Uiso 1 1 d .
H23B H 0.9980 0.7730 0.3363 0.033 Uiso 1 1 calc R
C24B C 0.9529(13) 0.7374(9) 0.2150(8) 0.029(3) Uiso 1 1 d .
H24B H 1.0133 0.7721 0.1843 0.035 Uiso 1 1 calc R
C25B C 0.8731(14) 0.6855(10) 0.1695(9) 0.026(3) Uiso 1 1 d .
H25B H 0.8791 0.6862 0.1082 0.031 Uiso 1 1 calc R
C26B C 0.7836(12) 0.6321(9) 0.2145(8) 0.026(3) Uiso 1 1 d .
H26B H 0.7324 0.5954 0.1836 0.031 Uiso 1 1 calc R
C27B C 0.6204(13) 0.4984(9) 0.3065(8) 0.029(3) Uiso 1 1 d .
H27D H 0.5629 0.4637 0.3439 0.041 Uiso 1 1 calc R
H27E H 0.6975 0.4500 0.2848 0.041 Uiso 1 1 calc R
H27F H 0.5645 0.5352 0.2574 0.041 Uiso 1 1 calc R
O1W O 0.5639(11) 0.0537(7) 0.0290(7) 0.046(2) Uiso 1 1 d .
O2W O 0.6653(9) -0.0275(6) 0.1998(6) 0.0319(19) Uiso 1 1 d .
O3W O 0.8964(15) 0.9596(10) 0.4593(9) 0.080(4) Uiso 1 1 d .
O4W O 0.7188(17) 0.8108(12) 0.9390(11) 0.093(4) Uiso 1 1 d .
O5W O 0.8167(17) 0.8974(12) 0.6452(11) 0.093(5) Uiso 1 1 d .
O6W O 0.3814(12) 0.0135(8) 0.8255(7) 0.055(3) Uiso 1 1 d .
O7W O 0.4782(13) 0.0911(9) 0.6640(8) 0.066(3) Uiso 1 1 d .
O8W O 0.8442(18) 0.9548(12) 0.8316(11) 0.101(5) Uiso 1 1 d .

loop_
_atom_site_aniso_label
_atom_site_aniso_U_11
_atom_site_aniso_U_22
_atom_site_aniso_U_33
_atom_site_aniso_U_23
_atom_site_aniso_U_13
_atom_site_aniso_U_12
Pd1 0.0297(5) 0.0340(6) 0.0281(5) 0.0027(4) 0.0087(4) -0.0092(4)
Cl1 0.0367(14) 0.0432(17) 0.0388(15) 0.0108(13) 0.0082(11) -0.0139(12)
C1L 0.057(10) 0.037(8) 0.038(8) 0.004(6) 0.004(7) -0.028(7)
C2L 0.051(9) 0.034(8) 0.031(7) 0.017(6) -0.005(7) -0.017(7)
C3L 0.033(7) 0.036(7) 0.033(7) 0.012(6) 0.015(6) -0.007(6)
C4L 0.027(7) 0.078(12) 0.023(7) -0.004(7) 0.007(6) -0.012(8)
P1 0.0252(14) 0.0316(16) 0.0276(14) 0.0023(12) 0.0118(11) -0.0095(12)
O1 0.026(4) 0.038(5) 0.030(4) 0.001(3) 0.010(3) -0.010(3)
O2 0.020(4) 0.030(4) 0.032(4) 0.004(3) 0.010(3) -0.009(3)
N1 0.026(5) 0.031(5) 0.024(5) -0.001(4) 0.013(4) -0.007(4)
Pd1B 0.0300(5) 0.0346(6) 0.0281(5) 0.0015(4) 0.0153(4) -0.0084(4)
Cl1B 0.0441(15) 0.0544(18) 0.0346(15) 0.0119(13) 0.0120(12) -0.0131(14)
C1LB 0.052(9) 0.031(7) 0.030(7) -0.007(6) 0.025(6) -0.008(6)
C2LB 0.033(7) 0.037(7) 0.032(6) -0.005(5) 0.022(5) -0.019(6)
C3LB 0.033(6) 0.038(7) 0.035(7) 0.001(5) 0.023(5) -0.011(5)
P1B 0.0273(14) 0.0315(16) 0.0327(14) 0.0036(12) 0.0095(11) -0.0102(12)
O1B 0.024(4) 0.030(4) 0.031(4) -0.001(3) 0.012(3) -0.005(3)
O2B 0.037(4) 0.045(5) 0.026(4) 0.000(4) 0.015(3) -0.016(4)
N1B 0.026(4) 0.029(4) 0.033(4) -0.001(3) 0.012(3) -0.006(4)

loop_
_atom_type_symbol
_atom_type_description
_atom_type_scat_dispersion_real
_atom_type_scat_dispersion_imag
_atom_type_scat_source
C C 0.0033 0.0016 'International Tables Vol C Tables 4.2.6.8 and 6.1.1.4'
H H 0.0000 0.0000 'International Tables Vol C Tables 4.2.6.8 and 6.1.1.4'
N N 0.0061 0.0033 'International Tables Vol C Tables 4.2.6.8 and 6.1.1.4'
O O 0.0106 0.0060 'International Tables Vol C Tables 4.2.6.8 and 6.1.1.4'
P P 0.1023 0.0942 'International Tables Vol C Tables 4.2.6.8 and 6.1.1.4'
Cl Cl 0.1484 0.1585 'International Tables Vol C Tables 4.2.6.8 and 6.1.1.4'
Pd Pd -0.9988 1.0072 'International Tables Vol C Tables 4.2.6.8 and 6.1.1.4'

loop_
_geom_angle_atom_site_label_1
_geom_angle_atom_site_label_2
_geom_angle_atom_site_label_3
_geom_angle
C3L Pd1 C2L 38.7(6)
C3L Pd1 C1L 68.3(6)
C2L Pd1 C1L 37.7(5)
C3L Pd1 P1 95.3(4)
C2L Pd1 P1 127.1(4)
C1L Pd1 P1 163.6(4)
C3L Pd1 Cl1 162.8(4)
C2L Pd1 Cl1 125.8(4)
C1L Pd1 Cl1 94.5(4)
P1 Pd1 Cl1 101.84(11)
C2L C1L Pd1 70.5(8)
C1L C2L C3L 117.3(12)
C1L C2L C4L 120.8(13)
C3L C2L C4L 120.5(12)
C1L C2L Pd1 71.8(9)
C3L C2L Pd1 68.2(8)
C4L C2L Pd1 119.5(10)
C2L C3L Pd1 73.2(8)
N1 P1 O1 103.5(5)
N1 P1 O2 106.0(4)
O1 P1 O2 100.0(4)
N1 P1 Pd1 120.4(4)
O1 P1 Pd1 114.1(3)
O2 P1 Pd1 110.6(3)
C2 O1 P1 114.9(7)
C2' O2 P1 125.5(7)
C2 C1 C9 118.7(10)
C2 C1 C1' 117.9(10)
C9 C1 C1' 123.4(11)
O1 C2 C1 118.6(9)
O1 C2 C3 121.0(10)
C1 C2 C3 120.2(10)
C4 C3 C2 121.4(11)
C3 C4 C10 120.2(11)
C6 C5 C10 118.6(13)
C5 C6 C7 120.8(14)
C8 C7 C6 119.7(14)
C7 C8 C9 123.0(12)
C1 C9 C10 119.6(11)
C1 C9 C8 123.4(11)
C10 C9 C8 117.0(11)
C9 C10 C4 119.5(10)
C9 C10 C5 120.6(11)
C4 C10 C5 119.8(11)
C2' C1' C9' 118.1(10)
C2' C1' C1 121.5(10)
C9' C1' C1 120.4(10)
C1' C2' O2 120.9(10)
C1' C2' C3' 121.8(11)
O2 C2' C3' 117.2(10)
C4' C3' C2' 119.0(11)
C11 C4' C3' 122.9(12)
C6' C5' C11 118.5(14)
C5' C6' C7' 122.2(15)
C8' C7' C6' 121.2(14)
C7' C8' C9' 120.9(12)
C8' C9' C1' 123.6(11)
C8' C9' C11 117.6(11)
C1' C9' C11 118.8(11)
C4' C11 C9' 119.1(12)
C4' C11 C5' 121.3(13)
C9' C11 C5' 119.5(12)
C20 N1 C12 116.7(9)
C20 N1 P1 121.6(7)
C12 N1 P1 120.2(7)
C13 C12 C19 115.6(10)
C13 C12 N1 111.4(9)
C19 C12 N1 112.1(9)
C18 C13 C14 117.4(11)
C18 C13 C12 121.7(11)
C14 C13 C12 120.6(11)
C15 C14 C13 121.2(13)
C14 C15 C16 119.2(14)
C17 C16 C15 119.5(13)
C18 C17 C16 120.4(14)
C17 C18 C13 122.0(12)
N1 C20 C27 114.7(9)
N1 C20 C21 108.9(9)
C27 C20 C21 114.4(9)
C26 C21 C22 117.5(10)
C26 C21 C20 122.1(10)
C22 C21 C20 120.2(10)
C23 C22 C21 122.0(11)
C22 C23 C24 118.9(11)
C25 C24 C23 119.7(12)
C24 C25 C26 121.9(14)
C25 C26 C21 119.9(12)
C3LB Pd1B C2LB 39.6(5)
C3LB Pd1B C1LB 67.4(5)
C2LB Pd1B C1LB 36.2(5)
C3LB Pd1B P1B 94.6(3)
C2LB Pd1B P1B 126.4(4)
C1LB Pd1B P1B 161.7(4)
C3LB Pd1B Cl1B 164.3(3)
C2LB Pd1B Cl1B 126.6(3)
C1LB Pd1B Cl1B 96.9(4)
P1B Pd1B Cl1B 101.07(11)
C2LB C1LB Pd1B 71.2(7)
C1LB C2LB C3LB 116.4(12)
C1LB C2LB C4LB 122.2(12)
C3LB C2LB C4LB 119.9(12)
C1LB C2LB Pd1B 72.7(8)
C3LB C2LB Pd1B 67.5(7)
C4LB C2LB Pd1B 118.2(9)
C2LB C3LB Pd1B 73.0(7)
O1B P1B O2B 99.3(4)
O1B P1B N1B 103.8(4)
O2B P1B N1B 106.4(4)
O1B P1B Pd1B 114.1(3)
O2B P1B Pd1B 111.5(3)
N1B P1B Pd1B 119.6(3)
C2B O1B P1B 113.3(6)
C2'B O2B P1B 127.0(7)
C2B C1B C9B 117.1(10)
C2B C1B C1'B 120.4(10)
C9B C1B C1'B 122.4(10)
C1B C2B C3B 125.2(11)
C1B C2B O1B 119.6(10)
C3B C2B O1B 115.1(10)
C4B C3B C2B 117.9(11)
C3B C4B C10B 119.9(13)
C6B C5B C10B 122.4(14)
C5B C6B C7B 121.0(14)
C8B C7B C6B 118.0(13)
C9B C8B C7B 121.5(13)
C8B C9B C10B 121.0(12)
C8B C9B C1B 122.2(12)
C10B C9B C1B 116.8(11)
C4B C10B C9B 122.6(12)
C4B C10B C5B 121.2(12)
C9B C10B C5B 116.1(12)
C2'B C1'B C9'B 118.4(11)
C2'B C1'B C1B 120.8(10)
C9'B C1'B C1B 120.8(10)
C1'B C2'B O2B 121.7(10)
C1'B C2'B C3'B 123.4(11)
O2B C2'B C3'B 114.9(10)
C4'B C3'B C2'B 119.4(12)
C3'B C4'B C11B 120.8(13)
C6'B C5'B C11B 122.4(16)
C5'B C6'B C7'B 121.4(16)
C8'B C7'B C6'B 119.1(16)
C9'B C8'B C7'B 119.8(14)
C8'B C9'B C1'B 122.7(12)
C8'B C9'B C11B 118.9(11)
C1'B C9'B C11B 118.5(11)
C5'B C11B C4'B 122.5(14)
C5'B C11B C9'B 118.3(12)
C4'B C11B C9'B 119.1(12)
C12B N1B C20B 117.2(8)
C12B N1B P1B 121.0(7)
C20B N1B P1B 119.9(7)
N1B C12B C13B 112.2(9)
N1B C12B C19B 114.2(9)
C13B C12B C19B 112.7(10)
C18B C13B C14B 114.9(11)
C18B C13B C12B 125.3(11)
C14B C13B C12B 119.8(11)
C15B C14B C13B 122.4(13)
C16B C15B C14B 120.8(14)
C15B C16B C17B 120.3(14)
C18B C17B C16B 117.4(13)
C17B C18B C13B 124.1(12)
N1B C20B C21B 107.9(8)
N1B C20B C27B 112.8(9)
C21B C20B C27B 115.3(9)
C22B C21B C26B 117.0(11)
C22B C21B C20B 121.7(10)
C26B C21B C20B 121.0(10)
C21B C22B C23B 123.8(11)
C24B C23B C22B 118.2(12)
C23B C24B C25B 120.6(13)
C24B C25B C26B 120.4(12)
C25B C26B C21B 120.0(11)

loop_
_geom_bond_atom_site_label_1
_geom_bond_atom_site_label_2
_geom_bond_distance
Pd1 C3L 2.098(13)
Pd1 C2L 2.164(15)
Pd1 C1L 2.180(14)
Pd1 P1 2.262(3)
Pd1 Cl1 2.392(3)
C1L C2L 1.40(2)
C2L C3L 1.41(2)
C2L C4L 1.525(19)
P1 N1 1.634(10)
P1 O1 1.633(8)
P1 O2 1.647(7)
O1 C2 1.365(13)
O2 C2' 1.401(14)
C1 C2 1.431(16)
C1 C9 1.398(16)
C1 C1' 1.475(16)
C2 C3 1.392(16)
C3 C4 1.341(17)
C4 C10 1.429(17)
C5 C6 1.38(2)
C5 C10 1.445(17)
C6 C7 1.43(2)
C7 C8 1.335(18)
C8 C9 1.434(17)
C9 C10 1.417(17)
C1' C2' 1.377(16)
C1' C9' 1.437(17)
C2' C3' 1.415(17)
C3' C4' 1.342(17)
C4' C11 1.378(18)
C5' C6' 1.37(2)
C5' C11 1.45(2)
C6' C7' 1.36(2)
C7' C8' 1.377(19)
C8' C9' 1.420(17)
C9' C11 1.428(19)
N1 C20 1.492(15)
N1 C12 1.520(14)
C12 C13 1.506(16)
C12 C19 1.506(16)
C13 C18 1.374(17)
C13 C14 1.415(17)
C14 C15 1.373(18)
C15 C16 1.41(2)
C16 C17 1.37(2)
C17 C18 1.369(18)
C20 C27 1.533(16)
C20 C21 1.538(15)
C21 C26 1.384(16)
C21 C22 1.384(17)
C22 C23 1.346(17)
C23 C24 1.416(16)
C24 C25 1.303(19)
C25 C26 1.384(18)
Pd1B C3LB 2.098(13)
Pd1B C2LB 2.172(12)
Pd1B C1LB 2.191(12)
Pd1B P1B 2.264(3)
Pd1B Cl1B 2.393(3)
C1LB C2LB 1.35(2)
C2LB C3LB 1.447(16)
C2LB C4LB 1.510(19)
P1B O1B 1.622(8)
P1B O2B 1.635(8)
P1B N1B 1.641(8)
O1B C2B 1.439(13)
O2B C2'B 1.391(13)
C1B C2B 1.305(16)
C1B C9B 1.494(17)
C1B C1'B 1.475(16)
C2B C3B 1.420(17)
C3B C4B 1.368(18)
C4B C10B 1.378(18)
C5B C6B 1.312(19)
C5B C10B 1.435(18)
C6B C7B 1.41(2)
C7B C8B 1.374(18)
C8B C9B 1.372(17)
C9B C10B 1.394(19)
C1'B C2'B 1.352(16)
C1'B C9'B 1.443(17)
C2'B C3'B 1.419(18)
C3'B C4'B 1.374(18)
C4'B C11B 1.404(18)
C5'B C6'B 1.34(2)
C5'B C11B 1.38(2)
C6'B C7'B 1.41(2)
C7'B C8'B 1.42(2)
C8'B C9'B 1.406(18)
C9'B C11B 1.466(19)
N1B C12B 1.471(14)
N1B C20B 1.511(14)
C12B C13B 1.509(16)
C12B C19B 1.528(17)
C13B C18B 1.412(18)
C13B C14B 1.423(18)
C14B C15B 1.391(19)
C15B C16B 1.37(2)
C16B C17B 1.43(2)
C17B C18B 1.401(19)
C20B C21B 1.522(16)
C20B C27B 1.536(16)
C21B C22B 1.345(17)
C21B C26B 1.429(16)
C22B C23B 1.406(17)
C23B C24B 1.370(17)
C24B C25B 1.377(18)
C25B C26B 1.390(18)

loop_
_geom_torsion_atom_site_label_1
_geom_torsion_atom_site_label_2
_geom_torsion_atom_site_label_3
_geom_torsion_atom_site_label_4
_geom_torsion
C3L Pd1 C1L C2L -30.7(8)
P1 Pd1 C1L C2L -25(2)
Cl1 Pd1 C1L C2L 149.2(8)
Pd1 C1L C2L C3L 52.4(12)
Pd1 C1L C2L C4L -114.0(14)
C3L Pd1 C2L C1L 130.7(12)
P1 Pd1 C2L C1L 171.3(7)
Cl1 Pd1 C2L C1L -39.0(10)
C1L Pd1 C2L C3L -130.7(12)
P1 Pd1 C2L C3L 40.6(9)
Cl1 Pd1 C2L C3L -169.7(6)
C3L Pd1 C2L C4L -113.7(14)
C1L Pd1 C2L C4L 115.6(15)
P1 Pd1 C2L C4L -73.1(12)
Cl1 Pd1 C2L C4L 76.6(12)
C1L C2L C3L Pd1 -54.2(13)
C4L C2L C3L Pd1 112.3(13)
C1L Pd1 C3L C2L 29.9(8)
P1 Pd1 C3L C2L -148.5(7)
Cl1 Pd1 C3L C2L 29.4(16)
C3L Pd1 P1 N1 -99.2(5)
C2L Pd1 P1 N1 -123.3(6)
C1L Pd1 P1 N1 -104.1(15)
Cl1 Pd1 P1 N1 81.5(4)
C3L Pd1 P1 O1 136.9(5)
C2L Pd1 P1 O1 112.8(5)
C1L Pd1 P1 O1 132.0(14)
Cl1 Pd1 P1 O1 -42.4(3)
C3L Pd1 P1 O2 25.1(5)
C2L Pd1 P1 O2 1.0(6)
C1L Pd1 P1 O2 20.1(15)
Cl1 Pd1 P1 O2 -154.3(3)
N1 P1 O1 C2 174.4(7)
O2 P1 O1 C2 65.1(8)
Pd1 P1 O1 C2 -53.0(7)
N1 P1 O2 C2' -83.5(9)
O1 P1 O2 C2' 23.8(9)
Pd1 P1 O2 C2' 144.4(7)
P1 O1 C2 C1 -78.3(10)
P1 O1 C2 C3 98.0(10)
C9 C1 C2 O1 173.9(10)
C1' C1 C2 O1 -6.7(15)
C9 C1 C2 C3 -2.5(16)
C1' C1 C2 C3 177.0(10)
O1 C2 C3 C4 180.0(10)
C1 C2 C3 C4 -3.8(17)
C2 C3 C4 C10 6.4(18)
C10 C5 C6 C7 6(2)
C5 C6 C7 C8 -6(2)
C6 C7 C8 C9 3(2)
C2 C1 C9 C10 5.8(16)
C1' C1 C9 C10 -173.6(10)
C2 C1 C9 C8 -173.7(10)
C1' C1 C9 C8 6.9(18)
C7 C8 C9 C1 -179.7(12)
C7 C8 C9 C10 0.8(18)
C1 C9 C10 C4 -3.3(17)
C8 C9 C10 C4 176.2(11)
C1 C9 C10 C5 179.7(11)
C8 C9 C10 C5 -0.8(16)
C3 C4 C10 C9 -2.9(18)
C3 C4 C10 C5 174.1(11)
C6 C5 C10 C9 -2.7(18)
C6 C5 C10 C4 -179.7(12)
C2 C1 C1' C2' 54.0(15)
C9 C1 C1' C2' -126.6(13)
C2 C1 C1' C9' -125.1(12)
C9 C1 C1' C9' 54.3(16)
C9' C1' C2' O2 177.9(10)
C1 C1' C2' O2 -1.3(17)
C9' C1' C2' C3' -7.0(18)
C1 C1' C2' C3' 173.9(11)
P1 O2 C2' C1' -61.2(14)
P1 O2 C2' C3' 123.4(10)
C1' C2' C3' C4' 3.6(18)
O2 C2' C3' C4' 178.9(10)
C2' C3' C4' C11 0.5(19)
C11 C5' C6' C7' 4(2)
C5' C6' C7' C8' -2(2)
C6' C7' C8' C9' -2(2)
C7' C8' C9' C1' -178.4(12)
C7' C8' C9' C11 4.3(19)
C2' C1' C9' C8' -170.8(11)
C1 C1' C9' C8' 8.3(18)
C2' C1' C9' C11 6.4(18)
C1 C1' C9' C11 -174.4(11)
C3' C4' C11 C9' -1(2)
C3' C4' C11 C5' 176.7(13)
C8' C9' C11 C4' 174.8(12)
C1' C9' C11 C4' -2.6(19)
C8' C9' C11 C5' -2.9(19)
C1' C9' C11 C5' 179.7(12)
C6' C5' C11 C4' -178.5(13)
C6' C5' C11 C9' -1(2)
O1 P1 N1 C20 -56.1(9)
O2 P1 N1 C20 48.7(9)
Pd1 P1 N1 C20 175.1(7)
O1 P1 N1 C12 109.5(8)
O2 P1 N1 C12 -145.7(8)
Pd1 P1 N1 C12 -19.3(10)
C20 N1 C12 C13 -139.8(9)
P1 N1 C12 C13 54.0(12)
C20 N1 C12 C19 89.0(11)
P1 N1 C12 C19 -77.3(11)
C19 C12 C13 C18 -173.5(11)
N1 C12 C13 C18 57.1(14)
C19 C12 C13 C14 1.6(15)
N1 C12 C13 C14 -127.8(11)
C18 C13 C14 C15 -0.1(18)
C12 C13 C14 C15 -175.4(11)
C13 C14 C15 C16 -1.6(19)
C14 C15 C16 C17 4(2)
C15 C16 C17 C18 -4(2)
C16 C17 C18 C13 2(2)
C14 C13 C18 C17 -0.3(18)
C12 C13 C18 C17 175.0(11)
C12 N1 C20 C27 -70.5(12)
P1 N1 C20 C27 95.5(11)
C12 N1 C20 C21 59.0(12)
P1 N1 C20 C21 -134.9(8)
N1 C20 C21 C26 -119.6(11)
C27 C20 C21 C26 10.2(16)
N1 C20 C21 C22 64.8(13)
C27 C20 C21 C22 -165.4(11)
C26 C21 C22 C23 0.6(18)
C20 C21 C22 C23 176.3(11)
C21 C22 C23 C24 -1.1(18)
C22 C23 C24 C25 2.5(19)
C23 C24 C25 C26 -3(2)
C24 C25 C26 C21 3(2)
C22 C21 C26 C25 -1.2(17)
C20 C21 C26 C25 -176.9(11)
C3LB Pd1B C1LB C2LB -32.3(8)
P1B Pd1B C1LB C2LB -21.1(18)
Cl1B Pd1B C1LB C2LB 148.4(7)
Pd1B C1LB C2LB C3LB 52.9(10)
Pd1B C1LB C2LB C4LB -112.9(12)
C3LB Pd1B C2LB C1LB 129.3(12)
P1B Pd1B C2LB C1LB 171.9(7)
Cl1B Pd1B C2LB C1LB -40.4(9)
C1LB Pd1B C2LB C3LB -129.3(12)
P1B Pd1B C2LB C3LB 42.6(9)
Cl1B Pd1B C2LB C3LB -169.7(6)
C3LB Pd1B C2LB C4LB -112.9(14)
C1LB Pd1B C2LB C4LB 117.8(14)
P1B Pd1B C2LB C4LB -70.3(11)
Cl1B Pd1B C2LB C4LB 77.4(11)
C1LB C2LB C3LB Pd1B -55.5(11)
C4LB C2LB C3LB Pd1B 110.6(12)
C1LB Pd1B C3LB C2LB 29.6(7)
P1B Pd1B C3LB C2LB -146.9(7)
Cl1B Pd1B C3LB C2LB 32.0(18)
C3LB Pd1B P1B O1B 138.2(5)
C2LB Pd1B P1B O1B 112.5(5)
C1LB Pd1B P1B O1B 127.9(12)
Cl1B Pd1B P1B O1B -41.5(3)
C3LB Pd1B P1B O2B 26.7(5)
C2LB Pd1B P1B O2B 1.1(5)
C1LB Pd1B P1B O2B 16.5(13)
Cl1B Pd1B P1B O2B -153.0(3)
C3LB Pd1B P1B N1B -98.2(5)
C2LB Pd1B P1B N1B -123.8(5)
C1LB Pd1B P1B N1B -108.5(13)
Cl1B Pd1B P1B N1B 82.1(4)
O2B P1B O1B C2B 62.1(7)
N1B P1B O1B C2B 171.6(7)
Pd1B P1B O1B C2B -56.6(7)
O1B P1B O2B C2'B 23.3(9)
N1B P1B O2B C2'B -84.1(9)
Pd1B P1B O2B C2'B 143.9(8)
C9B C1B C2B C3B -7.5(17)
C1'B C1B C2B C3B 175.0(11)
C9B C1B C2B O1B 175.3(9)
C1'B C1B C2B O1B -2.2(16)
P1B O1B C2B C1B -80.7(11)
P1B O1B C2B C3B 101.9(10)
C1B C2B C3B C4B 3.2(18)
O1B C2B C3B C4B -179.5(10)
C2B C3B C4B C10B 2.4(18)
C10B C5B C6B C7B 0(2)
C5B C6B C7B C8B 1(2)
C6B C7B C8B C9B -2.0(19)
C7B C8B C9B C10B 2.0(19)
C7B C8B C9B C1B -179.3(12)
C2B C1B C9B C8B -172.3(11)
C1'B C1B C9B C8B 5.2(18)
C2B C1B C9B C10B 6.4(16)
C1'B C1B C9B C10B -176.1(11)
C3B C4B C10B C9B -3(2)
C3B C4B C10B C5B 175.0(12)
C8B C9B C10B C4B 177.4(12)
C1B C9B C10B C4B -1.4(18)
C8B C9B C10B C5B -0.7(18)
C1B C9B C10B C5B -179.5(11)
C6B C5B C10B C4B -178.6(14)
C6B C5B C10B C9B -0.4(19)
C2B C1B C1'B C2'B 52.6(16)
C9B C1B C1'B C2'B -124.8(12)
C2B C1B C1'B C9'B -126.2(12)
C9B C1B C1'B C9'B 56.4(16)
C9'B C1'B C2'B O2B 175.1(10)
C1B C1'B C2'B O2B -3.7(17)
C9'B C1'B C2'B C3'B -7.4(17)
C1B C1'B C2'B C3'B 173.8(11)
P1B O2B C2'B C1'B -58.8(14)
P1B O2B C2'B C3'B 123.5(9)
C1'B C2'B C3'B C4'B 2.1(18)
O2B C2'B C3'B C4'B 179.8(10)
C2'B C3'B C4'B C11B 3.1(19)
C11B C5'B C6'B C7'B 0(2)
C5'B C6'B C7'B C8'B 0(2)
C6'B C7'B C8'B C9'B -1(2)
C7'B C8'B C9'B C1'B -179.4(13)
C7'B C8'B C9'B C11B 0.4(19)
C2'B C1'B C9'B C8'B -172.6(11)
C1B C1'B C9'B C8'B 6.2(18)
C2'B C1'B C9'B C11B 7.5(17)
C1B C1'B C9'B C11B -173.7(11)
C6'B C5'B C11B C4'B -177.7(14)
C6'B C5'B C11B C9'B 0(2)
C3'B C4'B C11B C5'B 174.7(13)
C3'B C4'B C11B C9'B -2.6(19)
C8'B C9'B C11B C5'B 0.0(19)
C1'B C9'B C11B C5'B 179.9(12)
C8'B C9'B C11B C4'B 177.4(12)
C1'B C9'B C11B C4'B -2.7(18)
O1B P1B N1B C12B 109.8(8)
O2B P1B N1B C12B -146.0(8)
Pd1B P1B N1B C12B -18.7(9)
O1B P1B N1B C20B -54.0(8)
O2B P1B N1B C20B 50.1(9)
Pd1B P1B N1B C20B 177.4(6)
C20B N1B C12B C13B -139.0(10)
P1B N1B C12B C13B 56.7(12)
C20B N1B C12B C19B 91.1(11)
P1B N1B C12B C19B -73.2(12)
N1B C12B C13B C18B -119.2(12)
C19B C12B C13B C18B 11.5(17)
N1B C12B C13B C14B 62.8(14)
C19B C12B C13B C14B -166.5(11)
C18B C13B C14B C15B 0.0(18)
C12B C13B C14B C15B 178.1(12)
C13B C14B C15B C16B 0(2)
C14B C15B C16B C17B -1(2)
C15B C16B C17B C18B 2(2)
C16B C17B C18B C13B -1(2)
C14B C13B C18B C17B 0.7(18)
C12B C13B C18B C17B -177.3(12)
C12B N1B C20B C21B 59.7(11)
P1B N1B C20B C21B -135.9(8)
C12B N1B C20B C27B -68.9(12)
P1B N1B C20B C27B 95.6(10)
N1B C20B C21B C22B 67.0(13)
C27B C20B C21B C22B -165.8(11)
N1B C20B C21B C26B -118.7(11)
C27B C20B C21B C26B 8.4(15)
C26B C21B C22B C23B 1.7(17)
C20B C21B C22B C23B 176.2(10)
C21B C22B C23B C24B -0.4(18)
C22B C23B C24B C25B -0.2(18)
C23B C24B C25B C26B -0.8(19)
C24B C25B C26B C21B 2.2(18)
C22B C21B C26B C25B -2.6(17)
C20B C21B C26B C25B -177.2(11)
